data_7154604
loop_
_publ_author_name
'Nieto, Javier'
'Andr\'es, Celia'
'P\'erez-Encabo, Alfonso'

_publ_section_title
;
 7-endo selenocyclization reactions on chiral 3-prenyl and
 3-cinnamyl-2-hydroxymethylperhydro-1,3-benzoxazine derivatives. A way to
 enantiopure 1,4-oxazepanes.
;
_journal_issue 34
_journal_name_full 'Organic &amp; biomolecular chemistry'
_journal_page_first 9118
_journal_page_last 9126
_journal_paper_doi 10.1039/c5ob01297j
_journal_volume 13
_journal_year 2015
_chemical_absolute_configuration rmad
_chemical_formula_sum 'C22 H35 N O2'
_chemical_formula_weight 345.51
_chemical_name_systematic
; 
 ? 
;
_space_group_IT_number 4
_symmetry_cell_setting monoclinic
_symmetry_space_group_name_Hall 'P 2yb'
_symmetry_space_group_name_H-M 'P 1 21 1'
_atom_sites_solution_hydrogens geom
_atom_sites_solution_primary direct
_atom_sites_solution_secondary difmap
_audit_creation_method SHELXL-97
_audit_update_record
;
2015-06-12 deposited with the CCDC.
2015-07-17 downloaded from the CCDC.
;
_cell_angle_alpha 90.00
_cell_angle_beta 100.402(7)
_cell_angle_gamma 90.00
_cell_formula_units_Z 2
_cell_length_a 6.517(3)
_cell_length_b 12.303(5)
_cell_length_c 12.943(5)
_cell_measurement_temperature 298(2)
_cell_volume 1020.7(7)
_computing_cell_refinement 'Bruker XSCANS'
_computing_data_collection 'Bruker XSCANS'
_computing_data_reduction 'Bruker SHELXTL'
_computing_molecular_graphics 'Bruker SHELXTL'
_computing_publication_material 'Bruker SHELXTL'
_computing_structure_refinement 'SHELXL-97 (Sheldrick, 1997)'
_computing_structure_solution 'SHELXS-97 (Sheldrick, 1990)'
_diffrn_ambient_temperature 298(2)
_diffrn_measured_fraction_theta_full 0.998
_diffrn_measured_fraction_theta_max 0.998
_diffrn_measurement_device_type 'Bruker P4'
_diffrn_measurement_method '\w scans'
_diffrn_radiation_monochromator graphite
_diffrn_radiation_source 'fine-focus sealed tube'
_diffrn_radiation_type MoK\a
_diffrn_radiation_wavelength 0.71073
_diffrn_reflns_av_R_equivalents 0.0000
_diffrn_reflns_av_sigmaI/netI 0.0162
_diffrn_reflns_limit_h_max 7
_diffrn_reflns_limit_h_min -7
_diffrn_reflns_limit_k_max 13
_diffrn_reflns_limit_k_min -13
_diffrn_reflns_limit_l_max 14
_diffrn_reflns_limit_l_min 0
_diffrn_reflns_number 2926
_diffrn_reflns_theta_full 23.27
_diffrn_reflns_theta_max 23.27
_diffrn_reflns_theta_min 1.60
_exptl_absorpt_coefficient_mu 0.070
_exptl_absorpt_correction_T_max 1.000000
_exptl_absorpt_correction_T_min 0.928015
_exptl_absorpt_correction_type multi-scan
_exptl_absorpt_process_details
;
 G.M. Sheldrick. 
 SADABS: A program for absorption correction with the Siemens SMART system;  University of G\"ottingen, Germany, 1996. 
;
_exptl_crystal_colour COLORLESS
_exptl_crystal_density_diffrn 1.124
_exptl_crystal_density_method 'not measured'
_exptl_crystal_description prism
_exptl_crystal_F_000 380
_exptl_crystal_size_max 0.47
_exptl_crystal_size_mid 0.37
_exptl_crystal_size_min 0.14
_refine_diff_density_max 0.094
_refine_diff_density_min -0.090
_refine_diff_density_rms 0.021
_refine_ls_abs_structure_details 'Flack H D (1983), Acta Cryst. A39, 876-881'
_refine_ls_abs_structure_Flack 0.3(10)
_refine_ls_extinction_coef 0.036(4)
_refine_ls_extinction_expression Fc^*^=kFc[1+0.001xFc^2^\l^3^/sin(2\q)]^-1/4^
_refine_ls_extinction_method SHELXL
_refine_ls_goodness_of_fit_ref 1.044
_refine_ls_hydrogen_treatment mixed
_refine_ls_matrix_type full
_refine_ls_number_parameters 236
_refine_ls_number_reflns 2926
_refine_ls_number_restraints 1
_refine_ls_restrained_S_all 1.044
_refine_ls_R_factor_all 0.0287
_refine_ls_R_factor_gt 0.0278
_refine_ls_shift/su_max 0.001
_refine_ls_shift/su_mean 0.000
_refine_ls_structure_factor_coef Fsqd
_refine_ls_weighting_details 'calc w=1/[\s^2^(Fo^2^)+(0.0445P)^2^+0.0795P] where P=(Fo^2^+2Fc^2^)/3'
_refine_ls_weighting_scheme calc
_refine_ls_wR_factor_gt 0.0728
_refine_ls_wR_factor_ref 0.0739
_reflns_number_gt 2852
_reflns_number_total 2926
_reflns_threshold_expression >2sigma(I)
_cod_data_source_file c5ob01297j2.cif
_cod_data_source_block pilk
_cod_depositor_comments
;
The following automatic conversions were performed:

'_symmetry_cell_setting' value 'Monoclinic' changed to 'monoclinic'
according to
/usr/data/users/saulius/crontab/automatic-downloads/rss-feeds/RSC/lib/dictionaries/cif_core.dic
dictionary named 'cif_core.dic' version 2.4.2 from 2011-04-26.

Automatic conversion script
Id: cif_fix_values 3271 2015-04-21 07:52:19Z andrius 

 Adding full bibliography for 7154600--7154605.cif.
;
_cod_original_sg_symbol_H-M P2(1)
_cod_database_code 7154604

loop_
_symmetry_equiv_pos_as_xyz
'x, y, z'
'-x, y+1/2, -z'

loop_
_atom_site_label
_atom_site_type_symbol
_atom_site_fract_x
_atom_site_fract_y
_atom_site_fract_z
_atom_site_U_iso_or_equiv
_atom_site_adp_type
_atom_site_occupancy
_atom_site_symmetry_multiplicity
_atom_site_calc_flag
_atom_site_refinement_flags
O2 O 0.60700(16) 0.53548(8) 0.80203(7) 0.0520(3) Uani 1 1 d .
C10 C 0.7872(2) 0.52185(12) 0.39917(11) 0.0430(3) Uani 1 1 d .
N1 N 0.65243(17) 0.54186(10) 0.56536(9) 0.0436(3) Uani 1 1 d .
C7 C 0.6957(2) 0.60437(12) 0.47033(11) 0.0459(3) Uani 1 1 d .
O1 O 0.5294(2) 0.38165(10) 0.42145(9) 0.0692(4) Uani 1 1 d .
H1 H 0.5352 0.4190 0.4744 0.104 Uiso 1 1 calc R
C1 C 0.6304(2) 0.43686(12) 0.34797(11) 0.0469(3) Uani 1 1 d .
H1A H 0.5230 0.4744 0.2978 0.056 Uiso 1 1 calc R
C15 C 0.8444(2) 0.51507(13) 0.64083(11) 0.0468(4) Uani 1 1 d .
H15A H 0.8859 0.5779 0.6849 0.056 Uiso 1 1 calc R
H15B H 0.9554 0.4996 0.6022 0.056 Uiso 1 1 calc R
C2 C 0.7319(3) 0.35315(13) 0.28808(13) 0.0560(4) Uani 1 1 d .
H2A H 0.6256 0.3033 0.2540 0.067 Uiso 1 1 calc R
H2B H 0.8311 0.3116 0.3376 0.067 Uiso 1 1 calc R
C13 C 0.7509(2) 0.44649(12) 0.81528(11) 0.0455(3) Uani 1 1 d .
C6 C 0.8856(3) 0.57468(13) 0.31253(13) 0.0576(4) Uani 1 1 d .
H6A H 0.7785 0.6119 0.2634 0.069 Uiso 1 1 calc R
H6B H 0.9879 0.6282 0.3435 0.069 Uiso 1 1 calc R
C17 C 0.6561(2) 0.34891(13) 0.86285(11) 0.0471(4) Uani 1 1 d .
C11 C 0.5012(2) 0.59547(15) 0.62019(13) 0.0566(4) Uani 1 1 d .
H11A H 0.3741 0.6089 0.5700 0.068 Uiso 1 1 calc R
H11B H 0.5574 0.6654 0.6459 0.068 Uiso 1 1 calc R
C3 C 0.8440(3) 0.40093(14) 0.20582(12) 0.0579(4) Uani 1 1 d .
H3 H 0.7389 0.4337 0.1510 0.069 Uiso 1 1 calc R
C22 C 0.7406(3) 0.24566(13) 0.86242(12) 0.0569(4) Uani 1 1 d .
H22 H 0.8530 0.2341 0.8285 0.068 Uiso 1 1 calc R
C8 C 0.4928(3) 0.65204(14) 0.40982(13) 0.0589(4) Uani 1 1 d .
H8A H 0.3870 0.5968 0.3995 0.088 Uiso 1 1 calc R
H8B H 0.5152 0.6781 0.3428 0.088 Uiso 1 1 calc R
H8C H 0.4488 0.7111 0.4491 0.088 Uiso 1 1 calc R
C5 C 0.9904(3) 0.49021(16) 0.25419(14) 0.0663(5) Uani 1 1 d .
H5A H 1.0480 0.5260 0.1991 0.080 Uiso 1 1 calc R
H5B H 1.1052 0.4578 0.3025 0.080 Uiso 1 1 calc R
C12 C 0.4470(2) 0.53178(15) 0.71127(12) 0.0561(4) Uani 1 1 d .
H12A H 0.3192 0.5607 0.7289 0.067 Uiso 1 1 calc R
H12B H 0.4216 0.4566 0.6901 0.067 Uiso 1 1 calc R
C19 C 0.4105(3) 0.27529(19) 0.96229(19) 0.0843(6) Uani 1 1 d .
H19 H 0.2978 0.2858 0.9961 0.101 Uiso 1 1 calc R
C9 C 0.8451(3) 0.69961(13) 0.50383(14) 0.0604(4) Uani 1 1 d .
H9A H 0.8473 0.7465 0.4447 0.091 Uiso 1 1 calc R
H9B H 0.9829 0.6721 0.5289 0.091 Uiso 1 1 calc R
H9C H 0.7984 0.7398 0.5588 0.091 Uiso 1 1 calc R
C4 C 0.9577(4) 0.31401(19) 0.15476(16) 0.0856(6) Uani 1 1 d .
H4A H 1.0655 0.2826 0.2065 0.128 Uiso 1 1 calc R
H4B H 1.0186 0.3460 0.0998 0.128 Uiso 1 1 calc R
H4C H 0.8607 0.2585 0.1257 0.128 Uiso 1 1 calc R
C16 C 0.9342(3) 0.48954(15) 0.89466(12) 0.0597(4) Uani 1 1 d .
H16A H 0.9943 0.5510 0.8654 0.089 Uiso 1 1 calc R
H16B H 1.0375 0.4335 0.9111 0.089 Uiso 1 1 calc R
H16C H 0.8864 0.5112 0.9575 0.089 Uiso 1 1 calc R
C14 C 0.8189(2) 0.41826(12) 0.71056(11) 0.0474(4) Uani 1 1 d .
H14A H 0.9506 0.3796 0.7257 0.057 Uiso 1 1 calc R
H14B H 0.7165 0.3693 0.6716 0.057 Uiso 1 1 calc R
C18 C 0.4888(3) 0.36248(16) 0.91356(15) 0.0688(5) Uani 1 1 d .
H18 H 0.4280 0.4307 0.9151 0.083 Uiso 1 1 calc R
C21 C 0.6616(3) 0.15962(15) 0.91127(13) 0.0669(5) Uani 1 1 d .
H21 H 0.7213 0.0911 0.9101 0.080 Uiso 1 1 calc R
C20 C 0.4966(3) 0.17443(16) 0.96120(16) 0.0740(5) Uani 1 1 d .
H20 H 0.4433 0.1164 0.9941 0.089 Uiso 1 1 calc R
H10 H 0.904(2) 0.4842(13) 0.4461(11) 0.047(4) Uiso 1 1 d .

loop_
_atom_site_aniso_label
_atom_site_aniso_U_11
_atom_site_aniso_U_22
_atom_site_aniso_U_33
_atom_site_aniso_U_23
_atom_site_aniso_U_13
_atom_site_aniso_U_12
O2 0.0573(6) 0.0490(6) 0.0506(6) -0.0043(5) 0.0119(5) 0.0123(5)
C10 0.0425(7) 0.0433(7) 0.0419(7) 0.0053(6) 0.0043(6) 0.0010(6)
N1 0.0383(6) 0.0478(7) 0.0441(6) 0.0019(5) 0.0058(5) 0.0061(5)
C7 0.0471(8) 0.0410(7) 0.0477(8) 0.0010(6) 0.0038(6) 0.0014(6)
O1 0.0904(9) 0.0584(7) 0.0661(8) -0.0082(6) 0.0337(7) -0.0288(6)
C1 0.0512(8) 0.0437(8) 0.0464(8) 0.0022(6) 0.0103(6) -0.0073(6)
C15 0.0389(7) 0.0559(9) 0.0448(7) -0.0018(7) 0.0051(6) 0.0047(7)
C2 0.0714(10) 0.0458(9) 0.0503(9) 0.0007(7) 0.0097(8) -0.0023(8)
C13 0.0439(8) 0.0476(8) 0.0450(8) -0.0041(6) 0.0082(6) 0.0068(6)
C6 0.0636(10) 0.0522(9) 0.0595(9) 0.0049(7) 0.0181(8) -0.0122(8)
C17 0.0484(8) 0.0515(9) 0.0411(8) -0.0025(6) 0.0072(6) 0.0034(7)
C11 0.0500(9) 0.0624(10) 0.0586(9) 0.0039(8) 0.0126(7) 0.0190(8)
C3 0.0727(10) 0.0598(10) 0.0413(8) 0.0044(7) 0.0109(7) 0.0082(8)
C22 0.0659(10) 0.0558(9) 0.0520(9) 0.0018(8) 0.0190(8) 0.0125(8)
C8 0.0624(10) 0.0558(9) 0.0557(9) 0.0066(8) 0.0030(7) 0.0158(8)
C5 0.0707(11) 0.0737(12) 0.0612(9) 0.0063(9) 0.0298(9) -0.0060(9)
C12 0.0436(8) 0.0668(10) 0.0593(9) -0.0001(8) 0.0131(7) 0.0127(8)
C19 0.0715(12) 0.0860(14) 0.1061(16) 0.0180(12) 0.0446(12) 0.0075(11)
C9 0.0712(10) 0.0473(9) 0.0613(10) -0.0031(7) 0.0080(8) -0.0064(8)
C4 0.1097(16) 0.0893(15) 0.0618(11) -0.0028(11) 0.0261(11) 0.0211(13)
C16 0.0581(9) 0.0682(11) 0.0510(8) -0.0005(8) 0.0054(7) -0.0062(8)
C14 0.0449(8) 0.0525(9) 0.0449(8) 0.0001(7) 0.0088(6) 0.0102(7)
C18 0.0625(10) 0.0629(11) 0.0894(13) 0.0084(10) 0.0359(10) 0.0117(9)
C21 0.0877(13) 0.0519(10) 0.0627(10) 0.0045(8) 0.0179(9) 0.0083(9)
C20 0.0786(12) 0.0657(12) 0.0816(12) 0.0143(10) 0.0245(10) -0.0066(10)

loop_
_atom_type_symbol
_atom_type_description
_atom_type_scat_dispersion_real
_atom_type_scat_dispersion_imag
_atom_type_scat_source
C C 0.0033 0.0016 'International Tables Vol C Tables 4.2.6.8 and 6.1.1.4'
H H 0.0000 0.0000 'International Tables Vol C Tables 4.2.6.8 and 6.1.1.4'
N N 0.0061 0.0033 'International Tables Vol C Tables 4.2.6.8 and 6.1.1.4'
O O 0.0106 0.0060 'International Tables Vol C Tables 4.2.6.8 and 6.1.1.4'

loop_
_geom_angle_atom_site_label_1
_geom_angle_atom_site_label_2
_geom_angle_atom_site_label_3
_geom_angle
C12 O2 C13 116.15(11)
C1 C10 C6 107.97(12)
C1 C10 C7 113.88(12)
C6 C10 C7 114.26(13)
C11 N1 C15 109.99(11)
C11 N1 C7 113.70(11)
C15 N1 C7 112.90(11)
N1 C7 C8 109.85(12)
N1 C7 C9 111.02(12)
C8 C7 C9 107.33(13)
N1 C7 C10 107.16(11)
C8 C7 C10 109.57(12)
C9 C7 C10 111.91(12)
O1 C1 C2 108.40(12)
O1 C1 C10 113.01(12)
C2 C1 C10 111.62(13)
N1 C15 C14 113.35(12)
C1 C2 C3 114.04(13)
O2 C13 C16 103.41(12)
O2 C13 C17 110.19(11)
C16 C13 C17 109.02(13)
O2 C13 C14 110.70(12)
C16 C13 C14 110.91(12)
C17 C13 C14 112.24(12)
C5 C6 C10 111.03(13)
C18 C17 C22 117.50(15)
C18 C17 C13 120.49(14)
C22 C17 C13 121.90(13)
N1 C11 C12 114.57(13)
C5 C3 C2 109.80(13)
C5 C3 C4 111.73(16)
C2 C3 C4 111.57(15)
C21 C22 C17 121.35(15)
C3 C5 C6 113.34(14)
O2 C12 C11 112.82(13)
C20 C19 C18 120.90(18)
C15 C14 C13 115.16(12)
C17 C18 C19 120.63(17)
C20 C21 C22 120.43(17)
C19 C20 C21 119.20(18)

loop_
_geom_bond_atom_site_label_1
_geom_bond_atom_site_label_2
_geom_bond_distance
O2 C12 1.4238(19)
O2 C13 1.4315(18)
C10 C1 1.527(2)
C10 C6 1.533(2)
C10 C7 1.560(2)
N1 C11 1.4705(19)
N1 C15 1.4786(18)
N1 C7 1.5195(19)
C7 C8 1.527(2)
C7 C9 1.535(2)
O1 C1 1.4230(18)
C1 C2 1.511(2)
C15 C14 1.521(2)
C2 C3 1.514(2)
C13 C16 1.523(2)
C13 C17 1.530(2)
C13 C14 1.540(2)
C6 C5 1.517(2)
C17 C18 1.380(2)
C17 C22 1.385(2)
C11 C12 1.510(2)
C3 C5 1.514(3)
C3 C4 1.519(3)
C22 C21 1.380(2)
C19 C20 1.363(3)
C19 C18 1.387(3)
C21 C20 1.363(3)
